data_8102697
loop_
_publ_author_name
'Heng-Yu Qian'
'Zhen-Xin Zhao'
'Chun-Xia Zhan'
'Zhi-Gang Yin'

_publ_section_title
;
 Crystal structure of
 N'-(3-ethoxy-4-hydroxybenzylidene)isonicotinohydrazide --- methanol
 (1:1), C15H15N3O3 &#x00B7; CH3OH
;
_journal_issue 2
_journal_name_full 'Zeitschrift f\"ur Kristallographie - New Crystal Structures'
_journal_page_first 383
_journal_volume 225
_journal_year 2010
_chemical_formula_structural 'C16 H19 N3 O4'
_chemical_formula_sum 'C16 H19 N3 O4'
_chemical_formula_weight 317.34
_chemical_name_systematic
;
N'-(3-ethoxy-4-hydroxybenzylidene)isonicotinohydrazide methanol solvate
;
_space_group_IT_number 4
_symmetry_cell_setting monoclinic
_symmetry_space_group_name_Hall 'P 2yb'
_symmetry_space_group_name_H-M 'P 1 21 1'
_atom_sites_solution_hydrogens geom
_atom_sites_solution_primary direct
_atom_sites_solution_secondary difmap
_audit_creation_method SHELXL-97
_cell_angle_alpha 90.00
_cell_angle_beta 109.068(8)
_cell_angle_gamma 90.00
_cell_formula_units_Z 2
_cell_length_a 11.2785(8)
_cell_length_b 6.4429(3)
_cell_length_c 11.8901(8)
_cell_measurement_reflns_used 1063
_cell_measurement_temperature 293(2)
_cell_measurement_theta_max 26.2964
_cell_measurement_theta_min 3.0272
_cell_volume 816.60(10)
_computing_cell_refinement 'SAINT (Bruker, 1998)'
_computing_data_collection 'SMART (Bruker, 1998)'
_computing_data_reduction SAINT
_computing_molecular_graphics SHELXTL
_computing_publication_material SHELXTL
_computing_structure_refinement SHELXTL
_computing_structure_solution 'SHELXTL (Sheldrick, 1997)'
_diffrn_ambient_temperature 293(2)
_diffrn_measured_fraction_theta_full 0.998
_diffrn_measured_fraction_theta_max 0.998
_diffrn_measurement_device_type 'Bruker SMART CCD area detector'
_diffrn_measurement_method '\w scans'
_diffrn_radiation_monochromator graphite
_diffrn_radiation_source 'fine-focus sealed tube'
_diffrn_radiation_type MoK\a
_diffrn_radiation_wavelength 0.71073
_diffrn_reflns_av_R_equivalents 0.0235
_diffrn_reflns_av_sigmaI/netI 0.0956
_diffrn_reflns_limit_h_max 8
_diffrn_reflns_limit_h_min -13
_diffrn_reflns_limit_k_max 7
_diffrn_reflns_limit_k_min -7
_diffrn_reflns_limit_l_max 14
_diffrn_reflns_limit_l_min -14
_diffrn_reflns_number 3209
_diffrn_reflns_theta_full 25.99
_diffrn_reflns_theta_max 25.99
_diffrn_reflns_theta_min 3.03
_exptl_absorpt_coefficient_mu 0.094
_exptl_absorpt_correction_T_max 0.976
_exptl_absorpt_correction_T_min 0.971
_exptl_absorpt_correction_type multi-scan
_exptl_absorpt_process_details 'SADABS(Bruker, 1998)'
_exptl_crystal_colour colorless
_exptl_crystal_density_diffrn 1.291
_exptl_crystal_density_method 'not measured'
_exptl_crystal_description block
_exptl_crystal_F_000 352
_exptl_crystal_size_max 0.23
_exptl_crystal_size_mid 0.21
_exptl_crystal_size_min 0.19
_refine_diff_density_max 0.120
_refine_diff_density_min -0.191
_refine_diff_density_rms 0.036
_refine_ls_abs_structure_details 'Flack H D (1983), Acta Cryst. A39, 876-881'
_refine_ls_abs_structure_Flack 0.0(12)
_refine_ls_extinction_method none
_refine_ls_goodness_of_fit_ref 0.761
_refine_ls_hydrogen_treatment mixed
_refine_ls_matrix_type full
_refine_ls_number_parameters 214
_refine_ls_number_reflns 2617
_refine_ls_number_restraints 1
_refine_ls_restrained_S_all 0.761
_refine_ls_R_factor_all 0.0747
_refine_ls_R_factor_gt 0.0364
_refine_ls_shift/su_max 0.003
_refine_ls_shift/su_mean 0.000
_refine_ls_structure_factor_coef Fsqd
_refine_ls_weighting_details 'calc w=1/[\s^2^(Fo^2^)+(0.0217P)^2^+0.0000P] where P=(Fo^2^+2Fc^2^)/3'
_refine_ls_weighting_scheme calc
_refine_ls_wR_factor_gt 0.0596
_refine_ls_wR_factor_ref 0.0643
_reflns_number_gt 1481
_reflns_number_total 2617
_reflns_threshold_expression >2sigma(I)
_cod_data_source_file 1267-2966.cff
_cod_data_source_block m
_cod_depositor_comments
;
The following automatic conversions were performed:
'_symmetry_cell_setting' value 'Monoclinic' changed to 'monoclinic'
according to '/home/saulius/struct/CIF-dictionaries/cif_core.dic'
dictionary named 'cif_core.dic' version 2.4.1 from 2010-06-29.

Automatic conversion script
Id: cif_fix_enum 1555 2011-01-17 13:19:09Z saulius 
;
_cod_original_cell_volume 816.60(9)
_cod_original_sg_symbol_H-M P21
_cod_database_code 8102697

loop_
_symmetry_equiv_pos_as_xyz
'x, y, z'
'-x, y+1/2, -z'

loop_
_atom_site_label
_atom_site_type_symbol
_atom_site_fract_x
_atom_site_fract_y
_atom_site_fract_z
_atom_site_U_iso_or_equiv
_atom_site_adp_type
_atom_site_occupancy
_atom_site_symmetry_multiplicity
_atom_site_calc_flag
_atom_site_refinement_flags
_atom_site_disorder_assembly
_atom_site_disorder_group
C7 C 0.5042(2) 0.2431(4) 0.3514(2) 0.0311(7) Uani 1 1 d . . .
H7A H 0.4823 0.3804 0.3586 0.037 Uiso 1 1 calc R . .
N1 N 0.4468(2) 0.1439(3) 0.25569(19) 0.0337(6) Uani 1 1 d . . .
C6 C 0.6032(2) 0.1471(4) 0.4495(2) 0.0274(7) Uani 1 1 d . . .
C8 C 0.2759(2) 0.1672(5) 0.0783(2) 0.0352(8) Uani 1 1 d . . .
C2 C 0.7386(2) 0.1645(4) 0.6522(2) 0.0316(7) Uani 1 1 d . . .
H2A H 0.7657 0.2342 0.7247 0.038 Uiso 1 1 calc R . .
N2 N 0.3598(2) 0.2631(3) 0.16964(18) 0.0338(7) Uani 1 1 d . . .
H2B H 0.3602 0.3962 0.1753 0.041 Uiso 1 1 calc R . .
C4 C 0.7503(3) -0.1270(4) 0.5317(2) 0.0282(7) Uani 1 1 d . . .
O1 O 0.8844(2) -0.0981(3) 0.73601(17) 0.0431(7) Uani 1 1 d . . .
C13 C 0.1648(3) 0.5093(4) 0.0070(2) 0.0405(9) Uani 1 1 d . . .
H13A H 0.2057 0.5714 0.0800 0.049 Uiso 1 1 calc R . .
C5 C 0.6563(2) -0.0436(4) 0.4374(2) 0.0286(7) Uani 1 1 d . . .
H5A H 0.6281 -0.1145 0.3654 0.034 Uiso 1 1 calc R . .
N3 N 0.0211(2) 0.5474(4) -0.1904(2) 0.0415(7) Uani 1 1 d . . .
C9 C 0.1888(3) 0.3058(4) -0.0128(2) 0.0295(7) Uani 1 1 d . . .
C14 C 0.7958(3) -0.4002(4) 0.4156(2) 0.0399(8) Uani 1 1 d . . .
H14A H 0.8119 -0.2974 0.3627 0.048 Uiso 1 1 calc R . .
H14B H 0.7105 -0.4501 0.3804 0.048 Uiso 1 1 calc R . .
O2 O 0.81188(17) -0.3097(3) 0.52955(15) 0.0357(5) Uani 1 1 d . . .
C1 C 0.6455(2) 0.2505(4) 0.5575(2) 0.0304(7) Uani 1 1 d . . .
H1C H 0.6112 0.3783 0.5661 0.037 Uiso 1 1 calc R . .
O3 O 0.2696(2) -0.0212(3) 0.06840(16) 0.0623(8) Uani 1 1 d . . .
C3 C 0.7914(2) -0.0224(4) 0.6408(2) 0.0280(7) Uani 1 1 d . . .
C11 C 0.0452(3) 0.3523(5) -0.2097(3) 0.0450(9) Uani 1 1 d . . .
H11A H 0.0052 0.2964 -0.2847 0.054 Uiso 1 1 calc R . .
C10 C 0.1270(3) 0.2256(4) -0.1242(2) 0.0394(8) Uani 1 1 d . . .
H10A H 0.1399 0.0886 -0.1420 0.047 Uiso 1 1 calc R . .
C12 C 0.0796(3) 0.6202(4) -0.0820(3) 0.0429(9) Uani 1 1 d . . .
H12A H 0.0619 0.7554 -0.0652 0.052 Uiso 1 1 calc R . .
C15 C 0.8868(3) -0.5775(4) 0.4329(3) 0.0523(10) Uani 1 1 d . . .
H15A H 0.8771 -0.6414 0.3574 0.078 Uiso 1 1 calc R . .
H15B H 0.8705 -0.6779 0.4856 0.078 Uiso 1 1 calc R . .
H15C H 0.9710 -0.5263 0.4666 0.078 Uiso 1 1 calc R . .
O4 O 0.4582(2) 0.6766(3) 0.18378(19) 0.0499(6) Uani 1 1 d . . .
H4 H 0.4110 0.7768 0.1730 0.075 Uiso 1 1 calc R . .
C16 C 0.5261(4) 0.6863(7) 0.1060(3) 0.0846(12) Uani 1 1 d . . .
H16A H 0.5814 0.8039 0.1254 0.127 Uiso 1 1 calc R . .
H16B H 0.4696 0.7001 0.0261 0.127 Uiso 1 1 calc R . .
H16C H 0.5745 0.5616 0.1125 0.127 Uiso 1 1 calc R . .
H1B H 0.902(3) -0.213(4) 0.727(2) 0.028(10) Uiso 1 1 d . . .

loop_
_atom_site_aniso_label
_atom_site_aniso_U_11
_atom_site_aniso_U_22
_atom_site_aniso_U_33
_atom_site_aniso_U_23
_atom_site_aniso_U_13
_atom_site_aniso_U_12
C7 0.0314(18) 0.0267(16) 0.0317(18) 0.0064(15) 0.0055(15) 0.0040(15)
N1 0.0323(13) 0.0281(14) 0.0322(14) 0.0050(12) -0.0011(12) 0.0059(13)
C6 0.0189(15) 0.0285(16) 0.0282(16) 0.0060(14) -0.0011(13) 0.0026(15)
C8 0.0348(17) 0.0336(18) 0.0288(17) 0.0024(15) -0.0012(15) 0.0068(19)
C2 0.0352(17) 0.0340(16) 0.0227(15) -0.0008(15) 0.0053(14) 0.0035(17)
N2 0.0362(15) 0.0176(12) 0.0341(15) 0.0062(11) -0.0067(14) 0.0095(12)
C4 0.0300(17) 0.0201(16) 0.0333(18) 0.0022(14) 0.0088(16) 0.0040(15)
O1 0.0475(14) 0.0389(15) 0.0303(13) 0.0020(11) -0.0044(11) 0.0184(12)
C13 0.045(2) 0.0346(19) 0.0256(17) -0.0006(14) -0.0107(16) 0.0124(17)
C5 0.0224(16) 0.0299(17) 0.0275(17) 0.0000(15) -0.0001(14) 0.0021(16)
N3 0.0398(17) 0.0402(15) 0.0308(15) 0.0059(12) -0.0071(13) 0.0076(14)
C9 0.0288(17) 0.0253(16) 0.0291(18) 0.0036(14) 0.0024(16) 0.0041(14)
C14 0.0444(19) 0.0380(18) 0.0391(19) 0.0022(14) 0.0160(16) 0.0067(16)
O2 0.0407(12) 0.0299(11) 0.0296(11) -0.0027(9) 0.0019(9) 0.0116(10)
C1 0.0260(16) 0.0277(16) 0.0342(17) 0.0027(14) 0.0051(15) 0.0081(14)
O3 0.0738(17) 0.0200(12) 0.0618(15) 0.0002(11) -0.0207(13) 0.0029(13)
C3 0.0242(16) 0.0310(16) 0.0250(17) 0.0063(15) 0.0026(14) 0.0091(16)
C11 0.043(2) 0.046(2) 0.029(2) -0.0061(15) -0.0111(17) 0.0005(19)
C10 0.0421(19) 0.0314(18) 0.0338(18) -0.0065(15) -0.0024(16) 0.0002(17)
C12 0.049(2) 0.0286(18) 0.0403(19) 0.0005(15) -0.0009(17) 0.0083(16)
C15 0.060(2) 0.040(2) 0.063(2) 0.0009(16) 0.029(2) 0.0147(18)
O4 0.0535(15) 0.0317(13) 0.0630(15) 0.0081(11) 0.0169(13) 0.0087(12)
C16 0.098(3) 0.084(3) 0.084(3) -0.001(2) 0.048(3) 0.006(3)

loop_
_atom_type_symbol
_atom_type_description
_atom_type_scat_dispersion_real
_atom_type_scat_dispersion_imag
_atom_type_scat_source
C C 0.0033 0.0016 'International Tables Vol C Tables 4.2.6.8 and 6.1.1.4'
H H 0.0000 0.0000 'International Tables Vol C Tables 4.2.6.8 and 6.1.1.4'
N N 0.0061 0.0033 'International Tables Vol C Tables 4.2.6.8 and 6.1.1.4'
O O 0.0106 0.0060 'International Tables Vol C Tables 4.2.6.8 and 6.1.1.4'

loop_
_geom_angle_atom_site_label_1
_geom_angle_atom_site_label_2
_geom_angle_atom_site_label_3
_geom_angle
_geom_angle_site_symmetry_1
_geom_angle_site_symmetry_3
_geom_angle_publ_flag
N1 C7 C6 122.0(2) . . ?
N1 C7 H7A 119.0 . . ?
C6 C7 H7A 119.0 . . ?
C7 N1 N2 114.0(2) . . ?
C1 C6 C5 119.3(2) . . ?
C1 C6 C7 118.6(3) . . ?
C5 C6 C7 122.1(2) . . ?
O3 C8 N2 122.8(2) . . ?
O3 C8 C9 121.4(2) . . ?
N2 C8 C9 115.8(2) . . ?
C3 C2 C1 120.7(2) . . ?
C3 C2 H2A 119.6 . . ?
C1 C2 H2A 119.6 . . ?
C8 N2 N1 118.9(2) . . ?
C8 N2 H2B 120.6 . . ?
N1 N2 H2B 120.6 . . ?
O2 C4 C5 125.5(2) . . ?
O2 C4 C3 114.5(2) . . ?
C5 C4 C3 120.0(2) . . ?
C3 O1 H1B 113(2) . . ?
C12 C13 C9 119.4(3) . . ?
C12 C13 H13A 120.3 . . ?
C9 C13 H13A 120.3 . . ?
C4 C5 C6 120.2(2) . . ?
C4 C5 H5A 119.9 . . ?
C6 C5 H5A 119.9 . . ?
C11 N3 C12 116.1(2) . . ?
C13 C9 C10 117.1(2) . . ?
C13 C9 C8 124.4(2) . . ?
C10 C9 C8 118.5(2) . . ?
O2 C14 C15 108.1(2) . . ?
O2 C14 H14A 110.1 . . ?
C15 C14 H14A 110.1 . . ?
O2 C14 H14B 110.1 . . ?
C15 C14 H14B 110.1 . . ?
H14A C14 H14B 108.4 . . ?
C4 O2 C14 117.33(19) . . ?
C2 C1 C6 120.2(2) . . ?
C2 C1 H1C 119.9 . . ?
C6 C1 H1C 119.9 . . ?
O1 C3 C2 118.4(2) . . ?
O1 C3 C4 122.1(2) . . ?
C2 C3 C4 119.5(2) . . ?
N3 C11 C10 123.8(3) . . ?
N3 C11 H11A 118.1 . . ?
C10 C11 H11A 118.1 . . ?
C9 C10 C11 119.2(3) . . ?
C9 C10 H10A 120.4 . . ?
C11 C10 H10A 120.4 . . ?
N3 C12 C13 124.4(3) . . ?
N3 C12 H12A 117.8 . . ?
C13 C12 H12A 117.8 . . ?
C14 C15 H15A 109.5 . . ?
C14 C15 H15B 109.5 . . ?
H15A C15 H15B 109.5 . . ?
C14 C15 H15C 109.5 . . ?
H15A C15 H15C 109.5 . . ?
H15B C15 H15C 109.5 . . ?
C16 O4 H4 109.5 . . ?
O4 C16 H16A 109.5 . . ?
O4 C16 H16B 109.5 . . ?
H16A C16 H16B 109.5 . . ?
O4 C16 H16C 109.5 . . ?
H16A C16 H16C 109.5 . . ?
H16B C16 H16C 109.5 . . ?

loop_
_geom_bond_atom_site_label_1
_geom_bond_atom_site_label_2
_geom_bond_distance
_geom_bond_site_symmetry_2
_geom_bond_publ_flag
C7 N1 1.281(3) . ?
C7 C6 1.463(3) . ?
C7 H7A 0.9300 . ?
N1 N2 1.394(2) . ?
C6 C1 1.385(3) . ?
C6 C5 1.395(3) . ?
C8 O3 1.219(3) . ?
C8 N2 1.337(3) . ?
C8 C9 1.497(4) . ?
C2 C3 1.370(3) . ?
C2 C1 1.380(3) . ?
C2 H2A 0.9300 . ?
N2 H2B 0.8600 . ?
C4 O2 1.371(3) . ?
C4 C5 1.377(3) . ?
C4 C3 1.399(3) . ?
O1 C3 1.358(3) . ?
O1 H1B 0.78(2) . ?
C13 C12 1.374(3) . ?
C13 C9 1.375(3) . ?
C13 H13A 0.9300 . ?
C5 H5A 0.9300 . ?
N3 C11 1.322(3) . ?
N3 C12 1.326(3) . ?
C9 C10 1.380(3) . ?
C14 O2 1.431(3) . ?
C14 C15 1.504(3) . ?
C14 H14A 0.9700 . ?
C14 H14B 0.9700 . ?
C1 H1C 0.9300 . ?
C11 C10 1.392(4) . ?
C11 H11A 0.9300 . ?
C10 H10A 0.9300 . ?
C12 H12A 0.9300 . ?
C15 H15A 0.9600 . ?
C15 H15B 0.9600 . ?
C15 H15C 0.9600 . ?
O4 C16 1.381(3) . ?
O4 H4 0.8200 . ?
C16 H16A 0.9600 . ?
C16 H16B 0.9600 . ?
C16 H16C 0.9600 . ?

loop_
_geom_hbond_atom_site_label_D
_geom_hbond_atom_site_label_H
_geom_hbond_atom_site_label_A
_geom_hbond_distance_DH
_geom_hbond_distance_HA
_geom_hbond_distance_DA
_geom_hbond_angle_DHA
_geom_hbond_site_symmetry_A
N2 H2B O4 0.86 2.103 2.869 148.12 .

loop_
_cod_related_entry_id
_cod_related_entry_database
_cod_related_entry_code
1 ChemSpider 30653985
